data_1577329
loop_
_publ_author_name
'Liu, Qiang'
'Yan, Chenxu'
'Li, Xie'
'Huang, Haiyang'
'Fan, Zheyu'
'Zhang, Jizhan'
'Zhang, Weiwei'
'Shi, Ping'
'Zhao, Yuzheng'
'Guo, Zhiqian'
'Zhu, Weihong'

_publ_section_title
;
 Hydroxyl-radical-specific cascade photogeneration for oxygen-chain
 photocatalytic therapy
;
_journal_name_full 'Chemical Science'
_journal_paper_doi 10.1039/D6SC03309A
_journal_year 2026
_chemical_formula_moiety 'C40 H30 N4 O2 S, 0.805[CH4O]'
_chemical_formula_sum 'C40.81 H33.22 N4 O2.81 S'
_chemical_formula_weight 656.67
_chemical_name_systematic LQM-FOTPA
_space_group_crystal_system triclinic
_space_group_IT_number 2
_space_group_name_Hall '-P 1'
_space_group_name_H-M_alt 'P -1'
_atom_sites_solution_hydrogens geom
_audit_creation_date 2025-05-08
_audit_creation_method
;
Olex2 1.5
(compiled 2024.02.16 svn.r378c4104 for OlexSys, GUI svn.r6928)
;
_audit_update_record
;
2025-08-22 deposited with the CCDC.	2026-06-01 downloaded from the CCDC.
;
_cell_angle_alpha 97.8800(10)
_cell_angle_beta 113.2540(10)
_cell_angle_gamma 112.2200(10)
_cell_formula_units_Z 4
_cell_length_a 14.5824(2)
_cell_length_b 15.9830(2)
_cell_length_c 17.9097(3)
_cell_measurement_reflns_used 9841
_cell_measurement_temperature 200.00
_cell_measurement_theta_max 74.954
_cell_measurement_theta_min 3.431
_cell_volume 3342.99(10)
_computing_cell_refinement 'SAINT V8.41 (?, 2016)'
_computing_data_reduction 'SAINT V8.41 (?, 2016)'
_computing_molecular_graphics 'Olex2 1.5 (Dolomanov et al., 2009)'
_computing_publication_material 'Olex2 1.5 (Dolomanov et al., 2009)'
_computing_structure_refinement 'SHELXL 2018/3 (Sheldrick, 2015)'
_computing_structure_solution 'SHELXT 2018/2 (Sheldrick, 2018)'
_diffrn_ambient_temperature 200.00
_diffrn_detector 'photon counting detector'
_diffrn_detector_area_resol_mean 7.9
_diffrn_detector_type 'PHOTON III detector'
_diffrn_measured_fraction_theta_full 0.999
_diffrn_measured_fraction_theta_max 0.994
_diffrn_measurement_device 'three-circle diffractometer'
_diffrn_measurement_device_type 'Bruker D8 Venture PHOTON III'
_diffrn_measurement_method '\f and \w scans'
_diffrn_radiation_monochromator 'mirror optics'
_diffrn_radiation_probe x-ray
_diffrn_radiation_type CuK\a
_diffrn_radiation_wavelength 1.54178
_diffrn_reflns_av_R_equivalents 0.0425
_diffrn_reflns_av_unetI/netI 0.0297
_diffrn_reflns_Laue_measured_fraction_full 0.999
_diffrn_reflns_Laue_measured_fraction_max 0.994
_diffrn_reflns_limit_h_max 18
_diffrn_reflns_limit_h_min -18
_diffrn_reflns_limit_k_max 20
_diffrn_reflns_limit_k_min -19
_diffrn_reflns_limit_l_max 22
_diffrn_reflns_limit_l_min -22
_diffrn_reflns_number 69646
_diffrn_reflns_point_group_measured_fraction_full 0.999
_diffrn_reflns_point_group_measured_fraction_max 0.994
_diffrn_reflns_theta_full 67.679
_diffrn_reflns_theta_max 74.948
_diffrn_reflns_theta_min 2.852
_diffrn_source 'microfocus sealed X-ray tube'
_diffrn_source_current 1.0
_diffrn_source_power 0.05
_diffrn_source_type 'Incoatec I\ms Diamond II'
_diffrn_source_voltage 50.0
_exptl_absorpt_coefficient_mu 1.221
_exptl_absorpt_correction_T_max 0.7538
_exptl_absorpt_correction_T_min 0.6735
_exptl_absorpt_correction_type multi-scan
_exptl_absorpt_process_details
;
SADABS-2016/2 (Bruker,2016/2) was used for absorption correction.
wR2(int) was 0.0697 before and 0.0547 after correction.
The Ratio of minimum to maximum transmission is 0.8935.
The \l/2 correction factor is Not present.
;
_exptl_crystal_colour black
_exptl_crystal_colour_primary black
_exptl_crystal_density_diffrn 1.305
_exptl_crystal_description plate
_exptl_crystal_F_000 1378
_exptl_crystal_size_max 0.075
_exptl_crystal_size_mid 0.035
_exptl_crystal_size_min 0.01
_refine_diff_density_max 0.407
_refine_diff_density_min -0.278
_refine_diff_density_rms 0.031
_refine_ls_extinction_method none
_refine_ls_goodness_of_fit_ref 0.942
_refine_ls_hydrogen_treatment constr
_refine_ls_matrix_type full
_refine_ls_number_parameters 871
_refine_ls_number_reflns 13692
_refine_ls_number_restraints 50
_refine_ls_restrained_S_all 0.942
_refine_ls_R_factor_all 0.0446
_refine_ls_R_factor_gt 0.0373
_refine_ls_shift/su_max 0.001
_refine_ls_shift/su_mean 0.000
_refine_ls_structure_factor_coef Fsqd
_refine_ls_weighting_details 'w=1/[\s^2^(Fo^2^)+(0.0647P)^2^+0.7676P] where P=(Fo^2^+2Fc^2^)/3'
_refine_ls_weighting_scheme calc
_refine_ls_wR_factor_gt 0.1046
_refine_ls_wR_factor_ref 0.1113
_reflns_Friedel_coverage 0.000
_reflns_number_gt 11630
_reflns_number_total 13692
_reflns_threshold_expression 'I > 2\s(I)'
_cod_data_source_file d6sc03309a2.cif
_cod_data_source_block cu_20250507_y13230014_fotpa_a
_cod_original_cell_volume 3342.98(9)
_cod_database_code 1577329
_shelx_shelxl_version_number 2018/3
_shelx_space_group_comment
;
The symmetry employed for this shelxl refinement is uniquely defined
by the following loop, which should always be used as a source of
symmetry information in preference to the above space-group names.
They are only intended as comments.
;
_olex2_refinement_description
;
1. Fixed Uiso
 At 1.2 times of:
  All C(H) groups, All C(H,H) groups
 At 1.5 times of:
  All C(H,H,H) groups
2. Restrained distances
 N1-C02M \\sim N1-C30
 with sigma of 0.02
 C31-C30 \\sim C02O-C02M
 with sigma of 0.02
3. Uiso/Uaniso restraints and constraints
C02M \\sim C02O \\sim C30 \\sim C31 \\sim N1: within 2A with sigma of 0.01 and
sigma for terminal atoms of 0.02 within 2A
4. Others
 Sof(C30)=Sof(H30A)=Sof(H30B)=Sof(C31)=Sof(H31A)=Sof(H31B)=Sof(H31C)=1-FVAR(1)
 Sof(C02M)=Sof(H02E)=Sof(H02F)=Sof(C02O)=Sof(H02G)=Sof(H02H)=Sof(H02I)=FVAR(1)
5.a Secondary CH2 refined with riding coordinates:
 C016(H01A,H01B), C01Q(H01E,H01K), C01V(H01N,H01O), C02G(H02A,H02B), C02H(H02C,
 H02D), C02M(H02E,H02F), C30(H30A,H30B)
5.b Aromatic/amide H refined with riding coordinates:
 C00D(H00D), C00G(H00G), C00M(H00M), C00N(H00N), C00P(H00P), C00Q(H00Q),
 C00R(H00R), C00T(H00T), C00U(H00U), C00V(H00V), C00Y(H00Y), C014(H014),
 C015(H015), C01B(H01D), C01C(H01C), C01F(H01F), C01G(H01G), C01H(H01H),
 C01I(H01I), C01J(H01J), C01L(H01L), C01M(H01M), C01P(H01P), C01R(H01R),
 C01T(H01T), C01W(H01W), C01X(H01X), C01Y(H01Y), C01Z(H01Z), C020(H020),
 C021(H021), C022(H022), C023(H023), C025(H025), C028(H028), C02A(H02J),
 C02B(H02K), C02E(H02O), C02I(H02P), C02J(H02Q), C02K(H02R), C02L(H02S)
5.c Idealised Me refined as rotating group:
 C02D(H02L,H02M,H02N), C02O(H02G,H02H,H02I), C31(H31A,H31B,H31C)
;
_smtbx_masks_special_details
;
A solvent mask was calculated and 58 electrons were 
found in a volume of 328\%A^3^ in 1 void per unit cell. 
This is consistent with the presence of 
0.805[CH4O] per formula unit 
which account for 58 electrons 
per unit cell.
;
_smtbx_masks_void_probe_radius 1.2
_smtbx_masks_void_truncation_radius 1.2
_olex2_submission_special_instructions 'No special instructions were received'

loop_
_space_group_symop_operation_xyz
'x, y, z'
'-x, -y, -z'

loop_
_atom_site_label
_atom_site_type_symbol
_atom_site_fract_x
_atom_site_fract_y
_atom_site_fract_z
_atom_site_U_iso_or_equiv
_atom_site_adp_type
_atom_site_occupancy
_atom_site_site_symmetry_order
_atom_site_calc_flag
_atom_site_refinement_flags_posn
_atom_site_refinement_flags_adp
_atom_site_refinement_flags_occupancy
_atom_site_disorder_assembly
_atom_site_disorder_group
S001 S 0.92127(3) 0.82465(2) 0.90953(2) 0.03870(9) Uani 1 1 d . . . . .
S002 S 0.06974(3) -0.23596(2) 0.54112(2) 0.04237(10) Uani 1 1 d . . . . .
O003 O 1.18446(8) 1.05151(6) 0.94751(7) 0.0448(2) Uani 1 1 d . . . . .
O004 O 1.24538(8) 0.92141(7) 1.02804(7) 0.0484(2) Uani 1 1 d . . . . .
O005 O -0.16852(9) -0.45953(8) 0.53442(7) 0.0544(3) Uani 1 1 d . . . . .
O006 O -0.25778(9) -0.35992(9) 0.42680(7) 0.0580(3) Uani 1 1 d . . . . .
N1 N 0.07965(12) 0.04061(11) 0.40199(10) 0.0616(4) Uani 1 1 d D U . . .
N007 N 0.86276(10) 0.51023(8) 0.99703(8) 0.0398(2) Uani 1 1 d . . . . .
N008 N 0.30999(10) -0.46316(9) 0.77336(9) 0.0468(3) Uani 1 1 d . . . . .
N009 N 0.71891(11) 1.09316(9) 0.71774(9) 0.0497(3) Uani 1 1 d . . . . .
C00B C 1.10591(11) 0.96760(9) 0.94383(9) 0.0365(3) Uani 1 1 d . . . . .
C00C C 0.95827(12) 0.59651(9) 1.02966(9) 0.0403(3) Uani 1 1 d . . . . .
C00D C 0.97231(11) 1.07453(9) 0.86114(9) 0.0386(3) Uani 1 1 d . . . . .
H00D H 1.051719 1.114670 0.896896 0.046 Uiso 1 1 calc R U . . .
C00E C 0.99119(11) 0.93565(8) 0.90191(8) 0.0354(3) Uani 1 1 d . . . . .
C00F C 0.92451(11) 0.97760(9) 0.85387(8) 0.0357(3) Uani 1 1 d . . . . .
C00G C 0.12521(12) -0.49685(10) 0.66107(9) 0.0413(3) Uani 1 1 d . . . . .
H00G H 0.098649 -0.563524 0.651941 0.050 Uiso 1 1 calc R U . . .
C00H C 0.85444(13) 0.44398(10) 1.04083(10) 0.0420(3) Uani 1 1 d . . . . .
C00I C 0.08962(11) -0.36862(10) 0.62216(8) 0.0393(3) Uani 1 1 d . . . . .
C00J C 0.23697(11) -0.43144(10) 0.72401(9) 0.0403(3) Uani 1 1 d . . . . .
C00K C 1.13705(11) 0.90390(9) 0.98229(9) 0.0376(3) Uani 1 1 d . . . . .
C00L C 0.78923(12) 1.05616(10) 0.76258(9) 0.0405(3) Uani 1 1 d . . . . .
C00M C 1.05430(13) 0.61631(10) 1.10594(10) 0.0441(3) Uani 1 1 d . . . . .
H00M H 1.121903 0.675208 1.128042 0.053 Uiso 1 1 calc R U . . .
C00N C 1.04874(12) 0.74603(9) 1.00234(9) 0.0403(3) Uani 1 1 d . . . . .
H00N H 1.120878 0.751552 1.037513 0.048 Uiso 1 1 calc R U . . .
C00O C -0.10121(12) -0.37915(10) 0.52558(9) 0.0421(3) Uani 1 1 d . . . . .
C00P C 0.20177(12) -0.30379(10) 0.68406(9) 0.0430(3) Uani 1 1 d . . . . .
H00P H 0.229132 -0.237358 0.691590 0.052 Uiso 1 1 calc R U . . .
C00Q C 0.27402(12) -0.33391(10) 0.73470(10) 0.0443(3) Uani 1 1 d . . . . .
H00Q H 0.349462 -0.287978 0.777104 0.053 Uiso 1 1 calc R U . . .
C00R C 0.95579(13) 0.66750(9) 0.98770(10) 0.0417(3) Uani 1 1 d . . . . .
H00R H 0.883809 0.658185 0.947065 0.050 Uiso 1 1 calc R U . . .
C00S C 1.04563(12) 0.82122(9) 0.96843(9) 0.0385(3) Uani 1 1 d . . . . .
C00T C 0.05317(11) -0.46616(10) 0.61219(9) 0.0410(3) Uani 1 1 d . . . . .
H00T H -0.022839 -0.511974 0.570831 0.049 Uiso 1 1 calc R U . . .
C00U C 0.80772(12) 0.92171(10) 0.79975(10) 0.0433(3) Uani 1 1 d . . . . .
H00U H 0.772882 0.855701 0.793690 0.052 Uiso 1 1 calc R U . . .
C00V C 0.90588(12) 1.11284(9) 0.81713(9) 0.0411(3) Uani 1 1 d . . . . .
H00V H 0.940380 1.179163 0.824175 0.049 Uiso 1 1 calc R U . . .
C00W C 0.26971(11) -0.55070(10) 0.78994(9) 0.0404(3) Uani 1 1 d . . . . .
C00X C -0.04109(13) 0.08697(11) 0.29957(9) 0.0446(3) Uani 1 1 d . . . . .
C00Y C 0.47944(13) -0.37004(11) 0.91273(10) 0.0499(3) Uani 1 1 d . . . . .
H00Y H 0.435353 -0.392610 0.939987 0.060 Uiso 1 1 calc R U . . .
C00Z C 0.42909(11) -0.39886(10) 0.82437(10) 0.0419(3) Uani 1 1 d . . . . .
C010 C 0.95231(13) 0.46584(10) 1.11870(10) 0.0444(3) Uani 1 1 d . . . . .
C011 C -0.14549(12) -0.33048(11) 0.47336(9) 0.0442(3) Uani 1 1 d . . . . .
C012 C -0.06334(12) -0.25003(11) 0.47411(9) 0.0444(3) Uani 1 1 d . . . . .
C013 C 0.01471(11) -0.33721(10) 0.56696(8) 0.0392(3) Uani 1 1 d . . . . .
C014 C 0.17958(12) -0.58045(11) 0.80705(10) 0.0467(3) Uani 1 1 d . . . . .
H014 H 0.142737 -0.542515 0.807057 0.056 Uiso 1 1 calc R U . . .
C015 C 0.75356(14) 0.35997(10) 1.01037(11) 0.0466(3) Uani 1 1 d . . . . .
H015 H 0.689437 0.345785 0.957576 0.056 Uiso 1 1 calc R U . . .
C016 C 0.76381(13) 0.48451(10) 0.91319(10) 0.0491(3) Uani 1 1 d . . . . .
H01A H 0.727423 0.414918 0.882002 0.059 Uiso 1 1 calc R U . . .
H01B H 0.789863 0.519477 0.877961 0.059 Uiso 1 1 calc R U . . .
C017 C -0.01225(13) -0.04046(11) 0.38819(10) 0.0474(3) Uani 1 1 d . . . . .
C018 C 0.06927(13) 0.10358(11) 0.35582(10) 0.0466(3) Uani 1 1 d . . . . .
N019 N 0.62938(17) 0.09749(11) 1.11522(13) 0.0749(5) Uani 1 1 d . . . . .
C01A C 0.74543(14) 0.29579(11) 1.05685(12) 0.0502(4) Uani 1 1 d . . . . .
C01B C 1.05168(14) 0.55149(11) 1.14904(10) 0.0470(3) Uani 1 1 d . . . . .
H01D H 1.117988 0.565074 1.199859 0.056 Uiso 1 1 calc R U . . .
C01C C -0.11997(14) -0.05659(12) 0.33085(10) 0.0499(3) Uani 1 1 d . . . . .
H01C H -0.184657 -0.112161 0.321067 0.060 Uiso 1 1 calc R U . . .
C01D C 0.60158(12) 1.04297(11) 0.69505(11) 0.0483(3) Uani 1 1 d . . . . .
C01E C 0.15221(14) 0.24510(11) 0.32029(10) 0.0475(3) Uani 1 1 d . . . . .
C01F C 0.65915(13) -0.27544(11) 0.92341(12) 0.0551(4) Uani 1 1 d . . . . .
H01F H 0.738251 -0.233002 0.957709 0.066 Uiso 1 1 calc R U . . .
C01G C 0.74121(12) 0.95910(10) 0.75479(10) 0.0452(3) Uani 1 1 d . . . . .
H01G H 0.662039 0.918600 0.718165 0.054 Uiso 1 1 calc R U . . .
C01H C -0.13450(14) 0.00626(12) 0.28816(10) 0.0504(3) Uani 1 1 d . . . . .
H01H H -0.208928 -0.005366 0.250496 0.060 Uiso 1 1 calc R U . . .
C01I C -0.07930(14) -0.18591(12) 0.42847(10) 0.0491(3) Uani 1 1 d . . . . .
H01I H -0.155111 -0.201053 0.390443 0.059 Uiso 1 1 calc R U . . .
C01J C 0.59461(14) -0.30800(12) 0.96197(11) 0.0572(4) Uani 1 1 d . . . . .
H01J H 0.629289 -0.287786 1.023149 0.069 Uiso 1 1 calc R U . . .
C01K C 0.75285(13) 1.16951(11) 0.68631(10) 0.0464(3) Uani 1 1 d . . . . .
C01L C 0.04125(15) 0.23085(11) 0.26785(10) 0.0498(3) Uani 1 1 d . . . . .
H01L H 0.031768 0.275439 0.239532 0.060 Uiso 1 1 calc R U . . .
C01M C 0.00475(14) -0.10528(11) 0.43492(10) 0.0491(3) Uani 1 1 d . . . . .
H01M H 0.080644 -0.089944 0.472920 0.059 Uiso 1 1 calc R U . . .
N01N N 0.46562(18) 0.17732(13) 0.88856(15) 0.0836(5) Uani 1 1 d . . . . .
C01O C 0.64040(16) 0.21108(11) 1.02706(13) 0.0572(4) Uani 1 1 d . . . . .
C01P C 0.84578(13) 1.19733(11) 0.67278(9) 0.0476(3) Uani 1 1 d . . . . .
H01P H 0.890449 1.165432 0.685901 0.057 Uiso 1 1 calc R U . . .
C01Q C 1.32599(13) 1.01952(11) 1.04826(12) 0.0515(4) Uani 1 1 d . . . . .
H01E H 1.402074 1.024886 1.066281 0.062 Uiso 1 1 calc R U . . .
H01K H 1.330456 1.061759 1.096919 0.062 Uiso 1 1 calc R U . . .
C01R C -0.05106(14) 0.15501(12) 0.25752(10) 0.0494(3) Uani 1 1 d . . . . .
H01R H -0.124311 0.146855 0.221382 0.059 Uiso 1 1 calc R U . . .
C01S C 0.24875(15) 0.32133(12) 0.32565(10) 0.0535(4) Uani 1 1 d . . . . .
C01T C 0.16379(14) 0.18127(12) 0.36542(10) 0.0506(3) Uani 1 1 d . . . . .
H01T H 0.237451 0.191356 0.403148 0.061 Uiso 1 1 calc R U . . .
C01U C 0.54303(19) 0.19009(12) 0.95075(16) 0.0635(5) Uani 1 1 d . . . . .
C01V C 1.29165(13) 1.05143(11) 0.97171(12) 0.0499(4) Uani 1 1 d . . . . .
H01N H 1.350924 1.116877 0.985388 0.060 Uiso 1 1 calc R U . . .
H01O H 1.284818 1.007870 0.922549 0.060 Uiso 1 1 calc R U . . .
C01W C 0.94258(15) 0.39910(12) 1.16416(12) 0.0532(4) Uani 1 1 d . . . . .
H01W H 1.006687 0.411780 1.216309 0.064 Uiso 1 1 calc R U . . .
C01X C 0.14374(13) -0.66534(12) 0.82403(10) 0.0529(4) Uani 1 1 d . . . . .
H01X H 0.081753 -0.685735 0.835266 0.063 Uiso 1 1 calc R U . . .
C01Y C 0.32344(13) -0.60632(11) 0.79139(11) 0.0496(3) Uani 1 1 d . . . . .
H01Y H 0.385177 -0.586478 0.779858 0.059 Uiso 1 1 calc R U . . .
C01Z C 0.57149(15) 1.05021(13) 0.75898(12) 0.0580(4) Uani 1 1 d . . . . .
H01Z H 0.628083 1.089449 0.816803 0.070 Uiso 1 1 calc R U . . .
C020 C 0.60933(14) -0.30422(12) 0.83536(12) 0.0580(4) Uani 1 1 d . . . . .
H020 H 0.654137 -0.281863 0.808580 0.070 Uiso 1 1 calc R U . . .
C021 C 0.28768(16) -0.69042(12) 0.80951(12) 0.0570(4) Uani 1 1 d . . . . .
H021 H 0.325821 -0.727540 0.811411 0.068 Uiso 1 1 calc R U . . .
C022 C 0.49417(14) -0.36566(12) 0.78505(11) 0.0556(4) Uani 1 1 d . . . . .
H022 H 0.459757 -0.385045 0.723901 0.067 Uiso 1 1 calc R U . . .
C023 C 0.84382(16) 0.31813(12) 1.13440(13) 0.0557(4) Uani 1 1 d . . . . .
H023 H 0.840125 0.275107 1.166146 0.067 Uiso 1 1 calc R U . . .
C024 C 0.63250(17) 0.14731(11) 1.07470(14) 0.0619(5) Uani 1 1 d . . . . .
C025 C 0.19689(15) -0.72080(11) 0.82487(11) 0.0552(4) Uani 1 1 d . . . . .
H025 H 0.171196 -0.779459 0.835943 0.066 Uiso 1 1 calc R U . . .
N026 N 0.23022(19) 0.44629(14) 0.25349(13) 0.0862(5) Uani 1 1 d . . . . .
C027 C 0.23898(17) 0.39017(13) 0.28579(12) 0.0618(4) Uani 1 1 d . . . . .
C028 C 0.87377(16) 1.27152(13) 0.64018(11) 0.0612(4) Uani 1 1 d . . . . .
H028 H 0.938334 1.290471 0.632129 0.073 Uiso 1 1 calc R U . . .
C029 C 0.35747(17) 0.33065(14) 0.36956(13) 0.0667(5) Uani 1 1 d . . . . .
C02A C 0.52070(16) 0.98552(15) 0.61088(12) 0.0662(5) Uani 1 1 d . . . . .
H02J H 0.541752 0.980226 0.567259 0.079 Uiso 1 1 calc R U . . .
C02B C 0.68887(17) 1.21748(14) 0.66549(14) 0.0680(5) Uani 1 1 d . . . . .
H02K H 0.625149 1.200138 0.674517 0.082 Uiso 1 1 calc R U . . .
C02D C 0.67685(16) 0.50832(14) 0.92326(15) 0.0679(5) Uani 1 1 d . . . . .
H02L H 0.617617 0.497615 0.866303 0.102 Uiso 1 1 calc R U . . .
H02M H 0.714199 0.575697 0.959227 0.102 Uiso 1 1 calc R U . . .
H02N H 0.642672 0.466996 0.950727 0.102 Uiso 1 1 calc R U . . .
C02E C 0.45921(17) 1.00045(17) 0.73890(17) 0.0769(6) Uani 1 1 d . . . . .
H02O H 0.438374 1.005467 0.782672 0.092 Uiso 1 1 calc R U . . .
N02F N 0.44644(17) 0.33724(17) 0.40559(18) 0.1062(7) Uani 1 1 d . . . . .
C02G C -0.28336(14) -0.50362(15) 0.46742(14) 0.0722(5) Uani 1 1 d . . . . .
H02A H -0.331809 -0.550202 0.484409 0.087 Uiso 1 1 calc R U . . .
H02B H -0.289977 -0.539771 0.414394 0.087 Uiso 1 1 calc R U . . .
C02H C -0.32540(15) -0.43546(16) 0.44824(14) 0.0725(5) Uani 1 1 d . . . . .
H02C H -0.403874 -0.470946 0.399306 0.087 Uiso 1 1 calc R U . . .
H02D H -0.328367 -0.405704 0.498921 0.087 Uiso 1 1 calc R U . . .
C02I C 0.37821(17) 0.94378(18) 0.65519(19) 0.0903(8) Uani 1 1 d . . . . .
H02P H 0.300977 0.909875 0.641130 0.108 Uiso 1 1 calc R U . . .
C02J C 0.8100(2) 1.31799(15) 0.61937(15) 0.0794(6) Uani 1 1 d . . . . .
H02Q H 0.829661 1.368467 0.596799 0.095 Uiso 1 1 calc R U . . .
C02K C 0.40775(18) 0.93541(18) 0.59082(17) 0.0878(7) Uani 1 1 d . . . . .
H02R H 0.351029 0.895563 0.533178 0.105 Uiso 1 1 calc R U . . .
C02L C 0.7175(2) 1.29028(16) 0.63173(17) 0.0850(7) Uani 1 1 d . . . . .
H02S H 0.672266 1.321513 0.616893 0.102 Uiso 1 1 calc R U . . .
C02M C 0.1934(3) 0.08025(18) 0.48448(17) 0.0455(6) Uani 0.660(5) 1 d D U P A 1
H02E H 0.229072 0.151108 0.507499 0.055 Uiso 0.660(5) 1 calc R U P A 1
H02F H 0.181095 0.054536 0.528892 0.055 Uiso 0.660(5) 1 calc R U P A 1
C02O C 0.2701(3) 0.0510(2) 0.46372(18) 0.0563(8) Uani 0.660(5) 1 d D U P A 1
H02G H 0.276821 0.072008 0.416361 0.085 Uiso 0.660(5) 1 calc R U P A 1
H02H H 0.237967 -0.018998 0.446486 0.085 Uiso 0.660(5) 1 calc R U P A 1
H02I H 0.345362 0.080953 0.514842 0.085 Uiso 0.660(5) 1 calc R U P A 1
C30 C 0.1915(4) 0.0329(3) 0.4284(3) 0.0490(13) Uani 0.340(5) 1 d D U P A 2
H30A H 0.177619 -0.033820 0.422965 0.059 Uiso 0.340(5) 1 calc R U P A 2
H30B H 0.227323 0.056543 0.393452 0.059 Uiso 0.340(5) 1 calc R U P A 2
C31 C 0.2618(6) 0.0972(4) 0.5207(4) 0.0647(16) Uani 0.340(5) 1 d D U P A 2
H31A H 0.270619 0.161718 0.523961 0.097 Uiso 0.340(5) 1 calc R U P A 2
H31B H 0.336681 0.100378 0.545189 0.097 Uiso 0.340(5) 1 calc R U P A 2
H31C H 0.224235 0.071661 0.553412 0.097 Uiso 0.340(5) 1 calc R U P A 2

loop_
_atom_site_aniso_label
_atom_site_aniso_U_11
_atom_site_aniso_U_22
_atom_site_aniso_U_33
_atom_site_aniso_U_23
_atom_site_aniso_U_13
_atom_site_aniso_U_12
S001 0.03721(17) 0.03234(15) 0.04872(18) 0.01983(13) 0.02326(14) 0.01400(12)
S002 0.03763(17) 0.04469(18) 0.04530(18) 0.02079(14) 0.02131(15) 0.01696(14)
O003 0.0390(5) 0.0328(4) 0.0680(6) 0.0230(4) 0.0308(5) 0.0150(4)
O004 0.0383(5) 0.0442(5) 0.0689(7) 0.0272(5) 0.0279(5) 0.0209(4)
O005 0.0376(5) 0.0588(6) 0.0542(6) 0.0255(5) 0.0215(5) 0.0099(5)
O006 0.0371(5) 0.0787(8) 0.0532(6) 0.0264(6) 0.0195(5) 0.0239(5)
N1 0.0432(7) 0.0687(9) 0.0729(9) 0.0448(8) 0.0209(7) 0.0272(6)
N007 0.0470(6) 0.0348(5) 0.0523(6) 0.0236(5) 0.0308(6) 0.0229(5)
N008 0.0324(6) 0.0450(6) 0.0604(7) 0.0251(6) 0.0210(6) 0.0151(5)
N009 0.0410(6) 0.0555(7) 0.0672(8) 0.0402(6) 0.0313(6) 0.0248(6)
C00B 0.0389(7) 0.0289(6) 0.0456(7) 0.0142(5) 0.0256(6) 0.0139(5)
C00C 0.0485(7) 0.0360(6) 0.0528(8) 0.0220(6) 0.0327(7) 0.0244(6)
C00D 0.0370(6) 0.0333(6) 0.0432(7) 0.0155(5) 0.0198(6) 0.0133(5)
C00E 0.0403(7) 0.0290(6) 0.0418(6) 0.0142(5) 0.0249(6) 0.0150(5)
C00F 0.0389(6) 0.0329(6) 0.0404(6) 0.0155(5) 0.0238(6) 0.0160(5)
C00G 0.0382(7) 0.0373(6) 0.0431(7) 0.0140(5) 0.0202(6) 0.0124(5)
C00H 0.0553(8) 0.0398(7) 0.0594(8) 0.0287(6) 0.0410(7) 0.0314(6)
C00I 0.0359(6) 0.0430(7) 0.0363(6) 0.0155(5) 0.0188(6) 0.0143(5)
C00J 0.0339(6) 0.0435(7) 0.0438(7) 0.0180(6) 0.0202(6) 0.0163(5)
C00K 0.0382(7) 0.0362(6) 0.0447(7) 0.0162(5) 0.0242(6) 0.0184(5)
C00L 0.0409(7) 0.0425(7) 0.0467(7) 0.0242(6) 0.0254(6) 0.0206(6)
C00M 0.0463(8) 0.0423(7) 0.0554(8) 0.0235(6) 0.0297(7) 0.0243(6)
C00N 0.0466(7) 0.0379(6) 0.0497(7) 0.0218(6) 0.0291(6) 0.0240(6)
C00O 0.0367(7) 0.0473(7) 0.0376(7) 0.0153(6) 0.0200(6) 0.0132(6)
C00P 0.0385(7) 0.0379(7) 0.0450(7) 0.0160(6) 0.0183(6) 0.0126(6)
C00Q 0.0333(6) 0.0408(7) 0.0476(8) 0.0155(6) 0.0163(6) 0.0104(5)
C00R 0.0465(7) 0.0352(6) 0.0506(8) 0.0210(6) 0.0263(6) 0.0214(6)
C00S 0.0426(7) 0.0346(6) 0.0463(7) 0.0179(5) 0.0265(6) 0.0190(5)
C00T 0.0344(6) 0.0419(7) 0.0386(7) 0.0134(5) 0.0172(6) 0.0112(5)
C00U 0.0407(7) 0.0341(6) 0.0535(8) 0.0203(6) 0.0232(6) 0.0143(5)
C00V 0.0431(7) 0.0337(6) 0.0476(7) 0.0194(5) 0.0238(6) 0.0156(5)
C00W 0.0342(6) 0.0407(7) 0.0437(7) 0.0163(6) 0.0195(6) 0.0141(5)
C00X 0.0520(8) 0.0519(8) 0.0396(7) 0.0179(6) 0.0234(6) 0.0317(7)
C00Y 0.0480(8) 0.0510(8) 0.0538(8) 0.0189(7) 0.0277(7) 0.0228(7)
C00Z 0.0327(6) 0.0396(7) 0.0516(8) 0.0177(6) 0.0197(6) 0.0154(5)
C010 0.0566(8) 0.0478(7) 0.0619(9) 0.0334(7) 0.0421(8) 0.0367(7)
C011 0.0376(7) 0.0566(8) 0.0378(7) 0.0158(6) 0.0189(6) 0.0214(6)
C012 0.0430(7) 0.0520(8) 0.0418(7) 0.0188(6) 0.0221(6) 0.0233(6)
C013 0.0387(7) 0.0418(7) 0.0361(6) 0.0149(5) 0.0202(6) 0.0156(5)
C014 0.0398(7) 0.0540(8) 0.0498(8) 0.0206(6) 0.0254(6) 0.0207(6)
C015 0.0567(9) 0.0412(7) 0.0672(9) 0.0302(7) 0.0426(8) 0.0297(7)
C016 0.0501(8) 0.0401(7) 0.0569(9) 0.0250(6) 0.0257(7) 0.0187(6)
C017 0.0499(8) 0.0524(8) 0.0457(8) 0.0221(6) 0.0237(7) 0.0274(7)
C018 0.0504(8) 0.0518(8) 0.0452(8) 0.0228(6) 0.0231(7) 0.0293(7)
N019 0.1040(13) 0.0524(8) 0.1121(14) 0.0486(9) 0.0823(12) 0.0396(9)
C01A 0.0665(10) 0.0447(7) 0.0798(11) 0.0370(8) 0.0564(9) 0.0368(7)
C01B 0.0529(8) 0.0544(8) 0.0557(8) 0.0296(7) 0.0333(7) 0.0351(7)
C01C 0.0479(8) 0.0538(8) 0.0466(8) 0.0199(7) 0.0209(7) 0.0239(7)
C01D 0.0400(7) 0.0540(8) 0.0585(9) 0.0349(7) 0.0243(7) 0.0237(6)
C01E 0.0591(9) 0.0468(8) 0.0421(7) 0.0162(6) 0.0264(7) 0.0280(7)
C01F 0.0359(7) 0.0418(7) 0.0701(10) 0.0075(7) 0.0178(7) 0.0143(6)
C01G 0.0359(7) 0.0423(7) 0.0527(8) 0.0216(6) 0.0208(6) 0.0131(6)
C01H 0.0472(8) 0.0620(9) 0.0458(8) 0.0214(7) 0.0202(7) 0.0311(7)
C01I 0.0483(8) 0.0592(9) 0.0477(8) 0.0245(7) 0.0241(7) 0.0299(7)
C01J 0.0506(9) 0.0559(9) 0.0494(9) 0.0091(7) 0.0152(7) 0.0231(7)
C01K 0.0486(8) 0.0461(7) 0.0514(8) 0.0271(6) 0.0273(7) 0.0220(6)
C01L 0.0646(10) 0.0523(8) 0.0463(8) 0.0234(7) 0.0286(7) 0.0368(8)
C01M 0.0484(8) 0.0577(9) 0.0481(8) 0.0254(7) 0.0233(7) 0.0294(7)
N01N 0.0766(12) 0.0634(10) 0.1051(15) 0.0301(10) 0.0466(12) 0.0248(9)
C01O 0.0716(11) 0.0439(8) 0.0937(13) 0.0384(8) 0.0623(11) 0.0341(8)
C01P 0.0469(8) 0.0474(8) 0.0436(7) 0.0191(6) 0.0230(7) 0.0154(6)
C01Q 0.0370(7) 0.0433(7) 0.0722(10) 0.0209(7) 0.0272(7) 0.0162(6)
C01R 0.0563(9) 0.0600(9) 0.0451(8) 0.0230(7) 0.0244(7) 0.0385(8)
C01S 0.0619(10) 0.0501(8) 0.0486(8) 0.0192(7) 0.0281(8) 0.0245(7)
C01T 0.0493(8) 0.0553(8) 0.0509(8) 0.0253(7) 0.0224(7) 0.0280(7)
C01U 0.0714(12) 0.0437(8) 0.0980(15) 0.0333(9) 0.0594(13) 0.0260(8)
C01V 0.0413(7) 0.0404(7) 0.0776(11) 0.0255(7) 0.0371(8) 0.0180(6)
C01W 0.0688(10) 0.0632(9) 0.0718(10) 0.0463(8) 0.0505(9) 0.0475(8)
C01X 0.0438(8) 0.0592(9) 0.0501(8) 0.0234(7) 0.0261(7) 0.0142(7)
C01Y 0.0467(8) 0.0500(8) 0.0609(9) 0.0224(7) 0.0324(7) 0.0235(7)
C01Z 0.0490(9) 0.0660(10) 0.0658(10) 0.0338(8) 0.0324(8) 0.0252(8)
C020 0.0402(8) 0.0553(9) 0.0706(11) 0.0202(8) 0.0301(8) 0.0123(7)
C021 0.0631(10) 0.0507(8) 0.0646(10) 0.0241(8) 0.0325(9) 0.0308(8)
C022 0.0423(8) 0.0623(9) 0.0517(9) 0.0201(7) 0.0241(7) 0.0135(7)
C023 0.0743(11) 0.0590(9) 0.0868(12) 0.0519(9) 0.0624(10) 0.0474(9)
C024 0.0816(12) 0.0432(8) 0.1005(14) 0.0368(9) 0.0710(12) 0.0343(8)
C025 0.0557(9) 0.0460(8) 0.0518(9) 0.0223(7) 0.0235(8) 0.0138(7)
N026 0.1050(15) 0.0772(11) 0.0881(13) 0.0515(10) 0.0521(12) 0.0409(11)
C027 0.0751(12) 0.0567(9) 0.0554(9) 0.0245(8) 0.0355(9) 0.0269(9)
C028 0.0589(10) 0.0571(9) 0.0496(9) 0.0243(7) 0.0271(8) 0.0080(8)
C029 0.0605(11) 0.0587(10) 0.0721(12) 0.0263(9) 0.0327(10) 0.0181(8)
C02A 0.0574(10) 0.0775(12) 0.0571(10) 0.0336(9) 0.0200(8) 0.0306(9)
C02B 0.0706(12) 0.0704(11) 0.0947(14) 0.0535(11) 0.0500(11) 0.0442(10)
C02D 0.0566(10) 0.0628(10) 0.0949(14) 0.0407(10) 0.0349(10) 0.0357(9)
C02E 0.0578(11) 0.0928(14) 0.1029(16) 0.0561(13) 0.0521(12) 0.0358(11)
N02F 0.0575(11) 0.0995(15) 0.143(2) 0.0560(15) 0.0389(13) 0.0254(10)
C02G 0.0369(8) 0.0802(13) 0.0700(12) 0.0303(10) 0.0180(8) 0.0071(8)
C02H 0.0384(8) 0.0859(13) 0.0730(12) 0.0247(10) 0.0228(8) 0.0160(9)
C02I 0.0400(10) 0.0970(16) 0.119(2) 0.0605(15) 0.0304(12) 0.0190(10)
C02J 0.0857(14) 0.0640(11) 0.0815(13) 0.0496(11) 0.0386(12) 0.0229(10)
C02K 0.0517(11) 0.0876(15) 0.0807(15) 0.0342(12) 0.0044(11) 0.0200(10)
C02L 0.0933(16) 0.0751(13) 0.1130(18) 0.0653(13) 0.0524(14) 0.0508(12)
C02M 0.0483(15) 0.0526(13) 0.0396(13) 0.0189(10) 0.0200(12) 0.0279(11)
C02O 0.0554(18) 0.0634(15) 0.0572(15) 0.0226(12) 0.0252(14) 0.0363(13)
C30 0.048(3) 0.056(2) 0.057(3) 0.026(2) 0.029(2) 0.0313(19)
C31 0.060(4) 0.071(3) 0.060(3) 0.026(3) 0.022(3) 0.034(3)

loop_
_atom_type_symbol
_atom_type_description
_atom_type_scat_dispersion_real
_atom_type_scat_dispersion_imag
_atom_type_scat_source
C C 0.0181 0.0091 'International Tables Vol C Tables 4.2.6.8 and 6.1.1.4'
H H 0.0000 0.0000 'International Tables Vol C Tables 4.2.6.8 and 6.1.1.4'
N N 0.0311 0.0180 'International Tables Vol C Tables 4.2.6.8 and 6.1.1.4'
O O 0.0492 0.0322 'International Tables Vol C Tables 4.2.6.8 and 6.1.1.4'
S S 0.3331 0.5567 'International Tables Vol C Tables 4.2.6.8 and 6.1.1.4'

loop_
_geom_angle_atom_site_label_1
_geom_angle_atom_site_label_2
_geom_angle_atom_site_label_3
_geom_angle
_geom_angle_site_symmetry_1
_geom_angle_site_symmetry_3
_geom_angle_publ_flag
C00S S001 C00E 93.29(6) . . ?
C013 S002 C012 93.20(7) . . ?
C00B O003 C01V 110.97(10) . . ?
C00K O004 C01Q 112.13(11) . . ?
C00O O005 C02G 111.96(12) . . ?
C011 O006 C02H 112.47(13) . . ?
C017 N1 C018 122.33(13) . . ?
C017 N1 C02M 119.96(14) . . ?
C017 N1 C30 115.3(2) . . ?
C018 N1 C02M 115.72(15) . . ?
C018 N1 C30 114.4(2) . . ?
C00C N007 C00H 122.13(13) . . ?
C00C N007 C016 120.05(11) . . ?
C00H N007 C016 117.82(12) . . ?
C00J N008 C00W 122.43(11) . . ?
C00J N008 C00Z 120.07(11) . . ?
C00W N008 C00Z 116.20(11) . . ?
C00L N009 C01D 116.93(11) . . ?
C00L N009 C01K 124.80(12) . . ?
C01K N009 C01D 117.96(12) . . ?
O003 C00B C00E 124.26(12) . . ?
O003 C00B C00K 122.08(12) . . ?
C00E C00B C00K 113.65(11) . . ?
N007 C00C C00M 119.08(12) . . ?
N007 C00C C00R 119.33(13) . . ?
C00M C00C C00R 121.48(13) . . ?
C00F C00D H00D 119.4 . . ?
C00V C00D H00D 119.4 . . ?
C00V C00D C00F 121.11(13) . . ?
C00B C00E S001 109.77(9) . . ?
C00B C00E C00F 131.28(11) . . ?
C00F C00E S001 118.94(10) . . ?
C00D C00F C00E 122.59(12) . . ?
C00U C00F C00D 117.04(12) . . ?
C00U C00F C00E 120.34(11) . . ?
C00J C00G H00G 119.5 . . ?
C00T C00G H00G 119.5 . . ?
C00T C00G C00J 121.06(13) . . ?
N007 C00H C010 117.81(13) . . ?
C015 C00H N007 121.47(14) . . ?
C015 C00H C010 120.71(12) . . ?
C00P C00I C00T 117.37(13) . . ?
C00P C00I C013 121.56(12) . . ?
C00T C00I C013 121.00(12) . . ?
C00G C00J N008 120.78(12) . . ?
C00G C00J C00Q 118.02(13) . . ?
C00Q C00J N008 121.19(12) . . ?
O004 C00K C00B 123.88(11) . . ?
O004 C00K C00S 122.62(12) . . ?
C00S C00K C00B 113.50(12) . . ?
C00V C00L N009 122.86(12) . . ?
C00V C00L C01G 117.64(12) . . ?
C01G C00L N009 119.48(13) . . ?
C00C C00M H00M 119.7 . . ?
C01B C00M C00C 120.67(14) . . ?
C01B C00M H00M 119.7 . . ?
C00R C00N H00N 117.9 . . ?
C00R C00N C00S 124.25(13) . . ?
C00S C00N H00N 117.9 . . ?
O005 C00O C011 122.68(13) . . ?
O005 C00O C013 123.65(13) . . ?
C013 C00O C011 113.66(12) . . ?
C00I C00P H00P 119.2 . . ?
C00Q C00P C00I 121.61(13) . . ?
C00Q C00P H00P 119.2 . . ?
C00J C00Q H00Q 119.7 . . ?
C00P C00Q C00J 120.58(13) . . ?
C00P C00Q H00Q 119.7 . . ?
C00C C00R H00R 117.7 . . ?
C00N C00R C00C 124.51(14) . . ?
C00N C00R H00R 117.7 . . ?
C00K C00S S001 109.77(10) . . ?
C00K C00S C00N 127.12(13) . . ?
C00N C00S S001 122.90(10) . . ?
C00G C00T C00I 121.35(13) . . ?
C00G C00T H00T 119.3 . . ?
C00I C00T H00T 119.3 . . ?
C00F C00U H00U 118.9 . . ?
C01G C00U C00F 122.17(12) . . ?
C01G C00U H00U 118.9 . . ?
C00D C00V C00L 121.42(12) . . ?
C00D C00V H00V 119.3 . . ?
C00L C00V H00V 119.3 . . ?
C014 C00W N008 121.42(13) . . ?
C01Y C00W N008 119.28(12) . . ?
C01Y C00W C014 119.28(13) . . ?
C018 C00X C01R 117.75(14) . . ?
C01H C00X C018 119.22(13) . . ?
C01H C00X C01R 123.03(14) . . ?
C00Z C00Y H00Y 120.1 . . ?
C00Z C00Y C01J 119.76(15) . . ?
C01J C00Y H00Y 120.1 . . ?
C00Y C00Z N008 119.81(13) . . ?
C00Y C00Z C022 119.76(14) . . ?
C022 C00Z N008 120.44(14) . . ?
C00H C010 C01W 117.57(15) . . ?
C01B C010 C00H 119.71(12) . . ?
C01B C010 C01W 122.69(15) . . ?
O006 C011 C00O 123.28(13) . . ?
O006 C011 C012 123.01(14) . . ?
C012 C011 C00O 113.71(13) . . ?
C011 C012 S002 109.36(11) . . ?
C011 C012 C01I 127.82(14) . . ?
C01I C012 S002 122.82(11) . . ?
C00I C013 S002 120.38(10) . . ?
C00O C013 S002 110.07(10) . . ?
C00O C013 C00I 129.48(12) . . ?
C00W C014 H014 120.1 . . ?
C01X C014 C00W 119.80(14) . . ?
C01X C014 H014 120.1 . . ?
C00H C015 H015 119.6 . . ?
C00H C015 C01A 120.76(16) . . ?
C01A C015 H015 119.6 . . ?
N007 C016 H01A 109.1 . . ?
N007 C016 H01B 109.1 . . ?
N007 C016 C02D 112.34(14) . . ?
H01A C016 H01B 107.9 . . ?
C02D C016 H01A 109.1 . . ?
C02D C016 H01B 109.1 . . ?
N1 C017 C01C 118.37(13) . . ?
N1 C017 C01M 119.59(14) . . ?
C01C C017 C01M 122.02(14) . . ?
N1 C018 C00X 118.00(14) . . ?
C01T C018 N1 121.67(14) . . ?
C01T C018 C00X 120.32(13) . . ?
C015 C01A C01O 120.71(17) . . ?
C015 C01A C023 118.07(15) . . ?
C023 C01A C01O 121.21(14) . . ?
C00M C01B C010 120.39(15) . . ?
C00M C01B H01D 119.8 . . ?
C010 C01B H01D 119.8 . . ?
C017 C01C H01C 119.4 . . ?
C01H C01C C017 121.22(15) . . ?
C01H C01C H01C 119.4 . . ?
C01Z C01D N009 119.22(15) . . ?
C02A C01D N009 120.03(15) . . ?
C02A C01D C01Z 120.71(16) . . ?
C01L C01E C01S 120.72(14) . . ?
C01T C01E C01L 118.04(15) . . ?
C01T C01E C01S 121.23(15) . . ?
C01J C01F H01F 120.1 . . ?
C020 C01F H01F 120.1 . . ?
C020 C01F C01J 119.76(15) . . ?
C00L C01G H01G 119.7 . . ?
C00U C01G C00L 120.61(13) . . ?
C00U C01G H01G 119.7 . . ?
C00X C01H H01H 119.7 . . ?
C01C C01H C00X 120.58(14) . . ?
C01C C01H H01H 119.7 . . ?
C012 C01I H01I 117.4 . . ?
C01M C01I C012 125.29(15) . . ?
C01M C01I H01I 117.4 . . ?
C00Y C01J H01J 119.7 . . ?
C01F C01J C00Y 120.65(16) . . ?
C01F C01J H01J 119.7 . . ?
C01P C01K N009 122.82(14) . . ?
C01P C01K C02B 118.09(14) . . ?
C02B C01K N009 119.06(14) . . ?
C01E C01L H01L 119.4 . . ?
C01R C01L C01E 121.14(14) . . ?
C01R C01L H01L 119.4 . . ?
C017 C01M H01M 117.5 . . ?
C01I C01M C017 124.93(15) . . ?
C01I C01M H01M 117.5 . . ?
C01U C01O C01A 120.85(14) . . ?
C01U C01O C024 118.73(16) . . ?
C024 C01O C01A 120.41(18) . . ?
C01K C01P H01P 119.8 . . ?
C028 C01P C01K 120.31(16) . . ?
C028 C01P H01P 119.8 . . ?
O004 C01Q H01E 109.5 . . ?
O004 C01Q H01K 109.5 . . ?
O004 C01Q C01V 110.68(13) . . ?
H01E C01Q H01K 108.1 . . ?
C01V C01Q H01E 109.5 . . ?
C01V C01Q H01K 109.5 . . ?
C00X C01R H01R 119.3 . . ?
C01L C01R C00X 121.49(15) . . ?
C01L C01R H01R 119.3 . . ?
C027 C01S C01E 121.65(16) . . ?
C029 C01S C01E 121.65(15) . . ?
C029 C01S C027 116.70(16) . . ?
C018 C01T C01E 121.09(15) . . ?
C018 C01T H01T 119.5 . . ?
C01E C01T H01T 119.5 . . ?
N01N C01U C01O 176.81(19) . . ?
O003 C01V C01Q 111.07(12) . . ?
O003 C01V H01N 109.4 . . ?
O003 C01V H01O 109.4 . . ?
C01Q C01V H01N 109.4 . . ?
C01Q C01V H01O 109.4 . . ?
H01N C01V H01O 108.0 . . ?
C010 C01W H01W 119.4 . . ?
C023 C01W C010 121.22(17) . . ?
C023 C01W H01W 119.4 . . ?
C014 C01X H01X 119.6 . . ?
C025 C01X C014 120.77(14) . . ?
C025 C01X H01X 119.6 . . ?
C00W C01Y H01Y 119.8 . . ?
C021 C01Y C00W 120.34(14) . . ?
C021 C01Y H01Y 119.8 . . ?
C01D C01Z H01Z 119.9 . . ?
C02E C01Z C01D 120.18(19) . . ?
C02E C01Z H01Z 119.9 . . ?
C01F C020 H020 119.8 . . ?
C01F C020 C022 120.43(15) . . ?
C022 C020 H020 119.8 . . ?
C01Y C021 H021 119.8 . . ?
C025 C021 C01Y 120.34(16) . . ?
C025 C021 H021 119.8 . . ?
C00Z C022 H022 120.2 . . ?
C020 C022 C00Z 119.64(16) . . ?
C020 C022 H022 120.2 . . ?
C01A C023 H023 119.2 . . ?
C01W C023 C01A 121.66(14) . . ?
C01W C023 H023 119.2 . . ?
N019 C024 C01O 177.9(3) . . ?
C01X C025 H025 120.3 . . ?
C021 C025 C01X 119.45(14) . . ?
C021 C025 H025 120.3 . . ?
N026 C027 C01S 179.3(2) . . ?
C01P C028 H028 119.4 . . ?
C02J C028 C01P 121.26(17) . . ?
C02J C028 H028 119.4 . . ?
N02F C029 C01S 179.2(2) . . ?
C01D C02A H02J 120.5 . . ?
C01D C02A C02K 119.0(2) . . ?
C02K C02A H02J 120.5 . . ?
C01K C02B H02K 119.8 . . ?
C02L C02B C01K 120.47(18) . . ?
C02L C02B H02K 119.8 . . ?
C016 C02D H02L 109.5 . . ?
C016 C02D H02M 109.5 . . ?
C016 C02D H02N 109.5 . . ?
H02L C02D H02M 109.5 . . ?
H02L C02D H02N 109.5 . . ?
H02M C02D H02N 109.5 . . ?
C01Z C02E H02O 120.3 . . ?
C02I C02E C01Z 119.4(2) . . ?
C02I C02E H02O 120.3 . . ?
O005 C02G H02A 108.9 . . ?
O005 C02G H02B 108.9 . . ?
O005 C02G C02H 113.46(17) . . ?
H02A C02G H02B 107.7 . . ?
C02H C02G H02A 108.9 . . ?
C02H C02G H02B 108.9 . . ?
O006 C02H C02G 114.36(15) . . ?
O006 C02H H02C 108.7 . . ?
O006 C02H H02D 108.7 . . ?
C02G C02H H02C 108.7 . . ?
C02G C02H H02D 108.7 . . ?
H02C C02H H02D 107.6 . . ?
C02E C02I H02P 119.6 . . ?
C02E C02I C02K 120.80(19) . . ?
C02K C02I H02P 119.6 . . ?
C028 C02J H02Q 120.6 . . ?
C02L C02J C028 118.76(16) . . ?
C02L C02J H02Q 120.6 . . ?
C02A C02K H02R 120.1 . . ?
C02I C02K C02A 119.9(2) . . ?
C02I C02K H02R 120.1 . . ?
C02B C02L H02S 119.5 . . ?
C02J C02L C02B 121.1(2) . . ?
C02J C02L H02S 119.5 . . ?
N1 C02M H02E 109.9 . . ?
N1 C02M H02F 109.9 . . ?
H02E C02M H02F 108.3 . . ?
C02O C02M N1 109.0(2) . . ?
C02O C02M H02E 109.9 . . ?
C02O C02M H02F 109.9 . . ?
C02M C02O H02G 109.5 . . ?
C02M C02O H02H 109.5 . . ?
C02M C02O H02I 109.5 . . ?
H02G C02O H02H 109.5 . . ?
H02G C02O H02I 109.5 . . ?
H02H C02O H02I 109.5 . . ?
N1 C30 H30A 111.6 . . ?
N1 C30 H30B 111.6 . . ?
H30A C30 H30B 109.4 . . ?
C31 C30 N1 101.0(4) . . ?
C31 C30 H30A 111.6 . . ?
C31 C30 H30B 111.6 . . ?
C30 C31 H31A 109.5 . . ?
C30 C31 H31B 109.5 . . ?
C30 C31 H31C 109.5 . . ?
H31A C31 H31B 109.5 . . ?
H31A C31 H31C 109.5 . . ?
H31B C31 H31C 109.5 . . ?

loop_
_geom_bond_atom_site_label_1
_geom_bond_atom_site_label_2
_geom_bond_distance
_geom_bond_site_symmetry_2
_geom_bond_publ_flag
S001 C00E 1.7360(12) . ?
S001 C00S 1.7278(14) . ?
S002 C012 1.7360(15) . ?
S002 C013 1.7302(13) . ?
O003 C00B 1.3672(15) . ?
O003 C01V 1.4484(17) . ?
O004 C00K 1.3513(17) . ?
O004 C01Q 1.4442(17) . ?
O005 C00O 1.3652(17) . ?
O005 C02G 1.425(2) . ?
O006 C011 1.3527(18) . ?
O006 C02H 1.450(2) . ?
N1 C017 1.369(2) . ?
N1 C018 1.4015(19) . ?
N1 C02M 1.532(3) . ?
N1 C30 1.568(5) . ?
N007 C00C 1.3663(18) . ?
N007 C00H 1.3989(16) . ?
N007 C016 1.476(2) . ?
N008 C00J 1.4000(18) . ?
N008 C00W 1.4216(17) . ?
N008 C00Z 1.4307(18) . ?
N009 C00L 1.4088(18) . ?
N009 C01D 1.4351(19) . ?
N009 C01K 1.4150(17) . ?
C00B C00E 1.3711(19) . ?
C00B C00K 1.4185(18) . ?
C00C C00M 1.401(2) . ?
C00C C00R 1.4482(18) . ?
C00D H00D 0.9500 . ?
C00D C00F 1.3998(17) . ?
C00D C00V 1.3831(19) . ?
C00E C00F 1.4581(18) . ?
C00F C00U 1.395(2) . ?
C00G H00G 0.9500 . ?
C00G C00J 1.3991(19) . ?
C00G C00T 1.375(2) . ?
C00H C010 1.422(2) . ?
C00H C015 1.391(2) . ?
C00I C00P 1.3961(19) . ?
C00I C00T 1.4024(19) . ?
C00I C013 1.4563(19) . ?
C00J C00Q 1.399(2) . ?
C00K C00S 1.3790(18) . ?
C00L C00V 1.396(2) . ?
C00L C01G 1.3995(19) . ?
C00M H00M 0.9500 . ?
C00M C01B 1.372(2) . ?
C00N H00N 0.9500 . ?
C00N C00R 1.3504(19) . ?
C00N C00S 1.4265(18) . ?
C00O C011 1.414(2) . ?
C00O C013 1.3687(19) . ?
C00P H00P 0.9500 . ?
C00P C00Q 1.383(2) . ?
C00Q H00Q 0.9500 . ?
C00R H00R 0.9500 . ?
C00T H00T 0.9500 . ?
C00U H00U 0.9500 . ?
C00U C01G 1.378(2) . ?
C00V H00V 0.9500 . ?
C00W C014 1.3903(19) . ?
C00W C01Y 1.386(2) . ?
C00X C018 1.414(2) . ?
C00X C01H 1.393(2) . ?
C00X C01R 1.424(2) . ?
C00Y H00Y 0.9500 . ?
C00Y C00Z 1.372(2) . ?
C00Y C01J 1.383(2) . ?
C00Z C022 1.388(2) . ?
C010 C01B 1.394(2) . ?
C010 C01W 1.4269(19) . ?
C011 C012 1.381(2) . ?
C012 C01I 1.426(2) . ?
C014 H014 0.9500 . ?
C014 C01X 1.382(2) . ?
C015 H015 0.9500 . ?
C015 C01A 1.4069(19) . ?
C016 H01A 0.9900 . ?
C016 H01B 0.9900 . ?
C016 C02D 1.521(2) . ?
C017 C01C 1.391(2) . ?
C017 C01M 1.450(2) . ?
C018 C01T 1.390(2) . ?
N019 C024 1.149(2) . ?
C01A C01O 1.432(2) . ?
C01A C023 1.421(3) . ?
C01B H01D 0.9500 . ?
C01C H01C 0.9500 . ?
C01C C01H 1.372(2) . ?
C01D C01Z 1.384(2) . ?
C01D C02A 1.380(3) . ?
C01E C01L 1.419(2) . ?
C01E C01S 1.428(2) . ?
C01E C01T 1.404(2) . ?
C01F H01F 0.9500 . ?
C01F C01J 1.369(3) . ?
C01F C020 1.368(3) . ?
C01G H01G 0.9500 . ?
C01H H01H 0.9500 . ?
C01I H01I 0.9500 . ?
C01I C01M 1.352(2) . ?
C01J H01J 0.9500 . ?
C01K C01P 1.388(2) . ?
C01K C02B 1.394(2) . ?
C01L H01L 0.9500 . ?
C01L C01R 1.350(2) . ?
C01M H01M 0.9500 . ?
N01N C01U 1.152(3) . ?
C01O C01U 1.406(3) . ?
C01O C024 1.417(2) . ?
C01P H01P 0.9500 . ?
C01P C028 1.388(2) . ?
C01Q H01E 0.9900 . ?
C01Q H01K 0.9900 . ?
C01Q C01V 1.494(2) . ?
C01R H01R 0.9500 . ?
C01S C027 1.412(2) . ?
C01S C029 1.400(3) . ?
C01T H01T 0.9500 . ?
C01V H01N 0.9900 . ?
C01V H01O 0.9900 . ?
C01W H01W 0.9500 . ?
C01W C023 1.352(3) . ?
C01X H01X 0.9500 . ?
C01X C025 1.379(3) . ?
C01Y H01Y 0.9500 . ?
C01Y C021 1.381(2) . ?
C01Z H01Z 0.9500 . ?
C01Z C02E 1.384(2) . ?
C020 H020 0.9500 . ?
C020 C022 1.383(2) . ?
C021 H021 0.9500 . ?
C021 C025 1.379(2) . ?
C022 H022 0.9500 . ?
C023 H023 0.9500 . ?
C025 H025 0.9500 . ?
N026 C027 1.152(2) . ?
C028 H028 0.9500 . ?
C028 C02J 1.371(3) . ?
C029 N02F 1.152(3) . ?
C02A H02J 0.9500 . ?
C02A C02K 1.393(3) . ?
C02B H02K 0.9500 . ?
C02B C02L 1.385(3) . ?
C02D H02L 0.9800 . ?
C02D H02M 0.9800 . ?
C02D H02N 0.9800 . ?
C02E H02O 0.9500 . ?
C02E C02I 1.372(4) . ?
C02G H02A 0.9900 . ?
C02G H02B 0.9900 . ?
C02G C02H 1.457(3) . ?
C02H H02C 0.9900 . ?
C02H H02D 0.9900 . ?
C02I H02P 0.9500 . ?
C02I C02K 1.388(4) . ?
C02J H02Q 0.9500 . ?
C02J C02L 1.369(3) . ?
C02K H02R 0.9500 . ?
C02L H02S 0.9500 . ?
C02M H02E 0.9900 . ?
C02M H02F 0.9900 . ?
C02M C02O 1.512(4) . ?
C02O H02G 0.9800 . ?
C02O H02H 0.9800 . ?
C02O H02I 0.9800 . ?
C30 H30A 0.9900 . ?
C30 H30B 0.9900 . ?
C30 C31 1.497(8) . ?
C31 H31A 0.9800 . ?
C31 H31B 0.9800 . ?
C31 H31C 0.9800 . ?

loop_
_geom_torsion_atom_site_label_1
_geom_torsion_atom_site_label_2
_geom_torsion_atom_site_label_3
_geom_torsion_atom_site_label_4
_geom_torsion
_geom_torsion_site_symmetry_1
_geom_torsion_site_symmetry_2
_geom_torsion_site_symmetry_3
_geom_torsion_site_symmetry_4
_geom_torsion_publ_flag
S001 C00E C00F C00D 164.39(10) . . . . ?
S001 C00E C00F C00U -13.78(17) . . . . ?
S002 C012 C01I C01M -3.7(2) . . . . ?
O003 C00B C00E S001 177.99(10) . . . . ?
O003 C00B C00E C00F -0.6(2) . . . . ?
O003 C00B C00K O004 2.5(2) . . . . ?
O003 C00B C00K C00S -177.30(12) . . . . ?
O004 C00K C00S S001 178.78(10) . . . . ?
O004 C00K C00S C00N 3.9(2) . . . . ?
O004 C01Q C01V O003 63.54(16) . . . . ?
O005 C00O C011 O006 -1.0(2) . . . . ?
O005 C00O C011 C012 179.08(13) . . . . ?
O005 C00O C013 S002 -178.91(11) . . . . ?
O005 C00O C013 C00I 4.2(2) . . . . ?
O005 C02G C02H O006 55.5(2) . . . . ?
O006 C011 C012 S002 179.97(11) . . . . ?
O006 C011 C012 C01I -0.3(2) . . . . ?
N1 C017 C01C C01H 0.7(2) . . . . ?
N1 C017 C01M C01I 178.11(16) . . . . ?
N1 C018 C01T C01E -178.50(15) . . . . ?
N007 C00C C00M C01B -2.1(2) . . . . ?
N007 C00C C00R C00N -165.78(13) . . . . ?
N007 C00H C010 C01B 0.54(19) . . . . ?
N007 C00H C010 C01W 178.56(12) . . . . ?
N007 C00H C015 C01A -177.65(12) . . . . ?
N008 C00J C00Q C00P 178.43(13) . . . . ?
N008 C00W C014 C01X -179.12(14) . . . . ?
N008 C00W C01Y C021 178.35(15) . . . . ?
N008 C00Z C022 C020 -179.42(15) . . . . ?
N009 C00L C00V C00D 179.11(13) . . . . ?
N009 C00L C01G C00U -178.29(14) . . . . ?
N009 C01D C01Z C02E -178.34(16) . . . . ?
N009 C01D C02A C02K 178.24(17) . . . . ?
N009 C01K C01P C028 178.70(15) . . . . ?
N009 C01K C02B C02L -177.7(2) . . . . ?
C00B O003 C01V C01Q -47.78(16) . . . . ?
C00B C00E C00F C00D -17.1(2) . . . . ?
C00B C00E C00F C00U 164.69(14) . . . . ?
C00B C00K C00S S001 -1.38(15) . . . . ?
C00B C00K C00S C00N -176.22(13) . . . . ?
C00C N007 C00H C010 -4.44(18) . . . . ?
C00C N007 C00H C015 174.60(12) . . . . ?
C00C N007 C016 C02D -95.21(15) . . . . ?
C00C C00M C01B C010 -1.7(2) . . . . ?
C00D C00F C00U C01G 0.2(2) . . . . ?
C00E S001 C00S C00K 0.89(11) . . . . ?
C00E S001 C00S C00N 175.99(12) . . . . ?
C00E C00B C00K O004 -178.86(12) . . . . ?
C00E C00B C00K C00S 1.31(17) . . . . ?
C00E C00F C00U C01G 178.46(13) . . . . ?
C00F C00D C00V C00L -1.3(2) . . . . ?
C00F C00U C01G C00L -0.5(2) . . . . ?
C00G C00J C00Q C00P -0.2(2) . . . . ?
C00H N007 C00C C00M 5.25(19) . . . . ?
C00H N007 C00C C00R -171.01(12) . . . . ?
C00H N007 C016 C02D 84.53(15) . . . . ?
C00H C010 C01B C00M 2.4(2) . . . . ?
C00H C010 C01W C023 -0.2(2) . . . . ?
C00H C015 C01A C01O 177.71(13) . . . . ?
C00H C015 C01A C023 -1.6(2) . . . . ?
C00I C00P C00Q C00J 1.3(2) . . . . ?
C00J N008 C00W C014 -39.4(2) . . . . ?
C00J N008 C00W C01Y 142.42(15) . . . . ?
C00J N008 C00Z C00Y 112.69(16) . . . . ?
C00J N008 C00Z C022 -67.53(19) . . . . ?
C00J C00G C00T C00I 1.5(2) . . . . ?
C00K O004 C01Q C01V -43.01(16) . . . . ?
C00K C00B C00E S001 -0.59(14) . . . . ?
C00K C00B C00E C00F -179.16(13) . . . . ?
C00L N009 C01D C01Z 72.96(19) . . . . ?
C00L N009 C01D C02A -104.71(17) . . . . ?
C00L N009 C01K C01P 20.1(2) . . . . ?
C00L N009 C01K C02B -161.86(17) . . . . ?
C00M C00C C00R C00N 18.0(2) . . . . ?
C00O O005 C02G C02H -43.8(2) . . . . ?
C00O C011 C012 S002 -0.16(16) . . . . ?
C00O C011 C012 C01I 179.58(14) . . . . ?
C00P C00I C00T C00G -0.4(2) . . . . ?
C00P C00I C013 S002 27.99(18) . . . . ?
C00P C00I C013 C00O -155.35(15) . . . . ?
C00R C00C C00M C01B 174.05(13) . . . . ?
C00R C00N C00S S001 4.4(2) . . . . ?
C00R C00N C00S C00K 178.59(14) . . . . ?
C00S S001 C00E C00B -0.17(10) . . . . ?
C00S S001 C00E C00F 178.60(10) . . . . ?
C00S C00N C00R C00C -172.55(13) . . . . ?
C00T C00G C00J N008 -179.79(13) . . . . ?
C00T C00G C00J C00Q -1.2(2) . . . . ?
C00T C00I C00P C00Q -1.0(2) . . . . ?
C00T C00I C013 S002 -148.89(11) . . . . ?
C00T C00I C013 C00O 27.8(2) . . . . ?
C00V C00D C00F C00E -177.53(12) . . . . ?
C00V C00D C00F C00U 0.70(19) . . . . ?
C00V C00L C01G C00U 0.0(2) . . . . ?
C00W N008 C00J C00G -26.3(2) . . . . ?
C00W N008 C00J C00Q 155.09(14) . . . . ?
C00W N008 C00Z C00Y -54.64(19) . . . . ?
C00W N008 C00Z C022 125.14(16) . . . . ?
C00W C014 C01X C025 0.5(2) . . . . ?
C00W C01Y C021 C025 1.1(3) . . . . ?
C00X C018 C01T C01E 0.4(2) . . . . ?
C00Y C00Z C022 C020 0.4(2) . . . . ?
C00Z N008 C00J C00G 167.15(13) . . . . ?
C00Z N008 C00J C00Q -11.4(2) . . . . ?
C00Z N008 C00W C014 127.64(15) . . . . ?
C00Z N008 C00W C01Y -50.58(19) . . . . ?
C00Z C00Y C01J C01F -0.4(2) . . . . ?
C010 C00H C015 C01A 1.4(2) . . . . ?
C010 C01W C023 C01A -0.1(2) . . . . ?
C011 O006 C02H C02G -36.6(2) . . . . ?
C011 C00O C013 S002 0.16(16) . . . . ?
C011 C00O C013 C00I -176.77(13) . . . . ?
C011 C012 C01I C01M 176.54(15) . . . . ?
C012 S002 C013 C00I 177.04(11) . . . . ?
C012 S002 C013 C00O -0.21(11) . . . . ?
C012 C01I C01M C017 179.97(15) . . . . ?
C013 S002 C012 C011 0.21(11) . . . . ?
C013 S002 C012 C01I -179.54(13) . . . . ?
C013 C00I C00P C00Q -177.97(13) . . . . ?
C013 C00I C00T C00G 176.62(12) . . . . ?
C013 C00O C011 O006 179.87(13) . . . . ?
C013 C00O C011 C012 0.00(18) . . . . ?
C014 C00W C01Y C021 0.1(2) . . . . ?
C014 C01X C025 C021 0.7(3) . . . . ?
C015 C00H C010 C01B -178.50(13) . . . . ?
C015 C00H C010 C01W -0.48(19) . . . . ?
C015 C01A C01O C01U 0.0(2) . . . . ?
C015 C01A C01O C024 -179.30(14) . . . . ?
C015 C01A C023 C01W 0.9(2) . . . . ?
C016 N007 C00C C00M -175.01(13) . . . . ?
C016 N007 C00C C00R 8.73(19) . . . . ?
C016 N007 C00H C010 175.82(12) . . . . ?
C016 N007 C00H C015 -5.15(18) . . . . ?
C017 N1 C018 C00X 6.4(2) . . . . ?
C017 N1 C018 C01T -174.62(16) . . . . ?
C017 N1 C02M C02O 101.0(2) . . . . ?
C017 N1 C30 C31 -110.0(3) . . . . ?
C017 C01C C01H C00X 1.7(2) . . . . ?
C018 N1 C017 C01C -4.9(3) . . . . ?
C018 N1 C017 C01M 176.78(15) . . . . ?
C018 N1 C02M C02O -94.6(2) . . . . ?
C018 N1 C30 C31 100.2(3) . . . . ?
C018 C00X C01H C01C 0.0(2) . . . . ?
C018 C00X C01R C01L 2.7(2) . . . . ?
C01B C010 C01W C023 177.79(14) . . . . ?
C01C C017 C01M C01I -0.2(2) . . . . ?
C01D N009 C00L C00V -154.06(14) . . . . ?
C01D N009 C00L C01G 24.1(2) . . . . ?
C01D N009 C01K C01P -153.24(15) . . . . ?
C01D N009 C01K C02B 24.8(2) . . . . ?
C01D C01Z C02E C02I 0.2(3) . . . . ?
C01D C02A C02K C02I 0.0(3) . . . . ?
C01E C01L C01R C00X 0.9(2) . . . . ?
C01F C020 C022 C00Z -0.6(3) . . . . ?
C01G C00L C00V C00D 0.9(2) . . . . ?
C01H C00X C018 N1 -3.8(2) . . . . ?
C01H C00X C018 C01T 177.19(14) . . . . ?
C01H C00X C01R C01L -177.83(15) . . . . ?
C01J C00Y C00Z N008 179.89(14) . . . . ?
C01J C00Y C00Z C022 0.1(2) . . . . ?
C01J C01F C020 C022 0.3(3) . . . . ?
C01K N009 C00L C00V 32.6(2) . . . . ?
C01K N009 C00L C01G -149.21(15) . . . . ?
C01K N009 C01D C01Z -113.22(17) . . . . ?
C01K N009 C01D C02A 69.1(2) . . . . ?
C01K C01P C028 C02J -1.0(3) . . . . ?
C01K C02B C02L C02J -1.1(4) . . . . ?
C01L C01E C01S C027 5.8(2) . . . . ?
C01L C01E C01S C029 -173.18(16) . . . . ?
C01L C01E C01T C018 3.1(2) . . . . ?
C01M C017 C01C C01H 179.02(15) . . . . ?
C01O C01A C023 C01W -178.34(14) . . . . ?
C01P C01K C02B C02L 0.4(3) . . . . ?
C01P C028 C02J C02L 0.3(3) . . . . ?
C01Q O004 C00K C00B 11.81(19) . . . . ?
C01Q O004 C00K C00S -168.38(13) . . . . ?
C01R C00X C018 N1 175.62(14) . . . . ?
C01R C00X C018 C01T -3.3(2) . . . . ?
C01R C00X C01H C01C -179.48(14) . . . . ?
C01S C01E C01L C01R 175.23(15) . . . . ?
C01S C01E C01T C018 -175.89(15) . . . . ?
C01T C01E C01L C01R -3.8(2) . . . . ?
C01T C01E C01S C027 -175.18(15) . . . . ?
C01T C01E C01S C029 5.8(2) . . . . ?
C01V O003 C00B C00E -162.12(13) . . . . ?
C01V O003 C00B C00K 16.34(18) . . . . ?
C01W C010 C01B C00M -175.50(13) . . . . ?
C01Y C00W C014 C01X -0.9(2) . . . . ?
C01Y C021 C025 C01X -1.5(3) . . . . ?
C01Z C01D C02A C02K 0.6(3) . . . . ?
C01Z C02E C02I C02K 0.4(4) . . . . ?
C020 C01F C01J C00Y 0.2(3) . . . . ?
C023 C01A C01O C01U 179.22(15) . . . . ?
C023 C01A C01O C024 -0.1(2) . . . . ?
C028 C02J C02L C02B 0.7(4) . . . . ?
C02A C01D C01Z C02E -0.7(3) . . . . ?
C02B C01K C01P C028 0.6(2) . . . . ?
C02E C02I C02K C02A -0.5(4) . . . . ?
C02G O005 C00O C011 17.9(2) . . . . ?
C02G O005 C00O C013 -163.11(16) . . . . ?
C02H O006 C011 C00O 10.3(2) . . . . ?
C02H O006 C011 C012 -169.81(15) . . . . ?
C02M N1 C017 C01C 158.43(16) . . . . ?
C02M N1 C017 C01M -19.9(2) . . . . ?
C02M N1 C018 C00X -157.52(16) . . . . ?
C02M N1 C018 C01T 21.4(2) . . . . ?
C30 N1 C017 C01C -152.0(2) . . . . ?
C30 N1 C017 C01M 29.6(3) . . . . ?
C30 N1 C018 C00X 153.9(2) . . . . ?
C30 N1 C018 C01T -27.2(3) . . . . ?

loop_
_smtbx_masks_void_nr
_smtbx_masks_void_average_x
_smtbx_masks_void_average_y
_smtbx_masks_void_average_z
_smtbx_masks_void_volume
_smtbx_masks_void_count_electrons
_smtbx_masks_void_content
1 0.491 0.728 0.421 164.1 28.9 '1.61 CH4O'
2 0.509 0.272 0.579 164.1 28.7 '1.61 CH4O'
